data_7039944
loop_
_publ_author_name
'Kar, Paramita'
'Yoshida, Masaki'
'Kobayashi, Atsushi'
'Routaboul, Lucie'
'Braunstein, Pierre'
'Kato, Masako'

_publ_section_title
;
 Colour tuning by the stepwise synthesis of mononuclear and homo- and
 hetero-dinuclear platinum(ii) complexes using a zwitterionic quinonoid
 ligand.
;
_journal_issue 36
_journal_name_full 'Dalton transactions (Cambridge, England : 2003)'
_journal_page_first 14080
_journal_page_last 14088
_journal_paper_doi 10.1039/c6dt02328b
_journal_volume 45
_journal_year 2016
_chemical_compound_source 'synthesis as described'
_chemical_formula_moiety 'C30 H24 N4 O2 Pt2'
_chemical_formula_sum 'C30 H24 N4 O2 Pt2'
_chemical_formula_weight 862.71
_chemical_name_systematic
;
 ?
;
_space_group_IT_number 14
_symmetry_cell_setting monoclinic
_symmetry_Int_Tables_number 14
_symmetry_space_group_name_Hall '-P 2ybc'
_symmetry_space_group_name_H-M 'P 1 21/c 1'
_atom_sites_solution_hydrogens geom
_atom_sites_solution_primary direct
_atom_sites_solution_secondary difmap
_audit_update_record
;
2016-04-04 deposited with the CCDC.
2016-07-18 downloaded from the CCDC.
;
_cell_angle_alpha 90
_cell_angle_beta 95.191(3)
_cell_angle_gamma 90
_cell_formula_units_Z 8
_cell_length_a 11.925(3)
_cell_length_b 23.310(5)
_cell_length_c 17.719(4)
_cell_measurement_reflns_used 14123
_cell_measurement_temperature 173(2)
_cell_measurement_theta_max 27.5
_cell_measurement_theta_min 3.1
_cell_measurement_wavelength 0.71073
_cell_volume 4905(2)
_computing_cell_refinement 'CrystalClear-SM Expert 2.0 r16'
_computing_data_collection 'CrystalClear-SM Expert 2.0 r16 (Rigaku, 2013)'
_computing_data_reduction 'CrystalClear-SM Expert 2.0 r16'
_computing_molecular_graphics 'CrystalStructure 4.1'
_computing_publication_material 'CrystalStructure 4.1 (Rigaku, 2014)'
_computing_structure_refinement 'SHELXL-97 (Sheldrick, 2008)'
_computing_structure_solution 'SIR2004 (Burla, et al., 2005)'
_diffrn_ambient_temperature 173(2)
_diffrn_measured_fraction_theta_full 0.993
_diffrn_measured_fraction_theta_max 0.993
_diffrn_measurement_device_type 'Rigaku Mercury70'
_diffrn_measurement_method \w
_diffrn_radiation_monochromator graphite
_diffrn_radiation_probe x-ray
_diffrn_radiation_type MoK\a
_diffrn_radiation_wavelength 0.71075
_diffrn_reflns_av_R_equivalents 0.0826
_diffrn_reflns_av_unetI/netI 0.0712
_diffrn_reflns_limit_h_max 11
_diffrn_reflns_limit_h_min -15
_diffrn_reflns_limit_k_max 30
_diffrn_reflns_limit_k_min -29
_diffrn_reflns_limit_l_max 22
_diffrn_reflns_limit_l_min -20
_diffrn_reflns_number 39303
_diffrn_reflns_theta_full 27.53
_diffrn_reflns_theta_max 27.53
_diffrn_reflns_theta_min 3.12
_exptl_absorpt_coefficient_mu 11.433
_exptl_absorpt_correction_T_max 0.492
_exptl_absorpt_correction_T_min 0.124
_exptl_absorpt_correction_type numerical
_exptl_absorpt_process_details 'NUMABS (Rigaku, 1999)'
_exptl_crystal_colour purple
_exptl_crystal_density_diffrn 2.336
_exptl_crystal_density_method 'not measured'
_exptl_crystal_description platelet
_exptl_crystal_F_000 3232
_exptl_crystal_size_max 0.48
_exptl_crystal_size_mid 0.1
_exptl_crystal_size_min 0.04
_refine_diff_density_max 3.76
_refine_diff_density_min -2.937
_refine_diff_density_rms 0.293
_refine_ls_extinction_method none
_refine_ls_goodness_of_fit_ref 1.028
_refine_ls_hydrogen_treatment constr
_refine_ls_matrix_type full
_refine_ls_number_parameters 689
_refine_ls_number_reflns 11221
_refine_ls_number_restraints 0
_refine_ls_restrained_S_all 1.028
_refine_ls_R_factor_all 0.0608
_refine_ls_R_factor_gt 0.0484
_refine_ls_shift/su_max 0.001
_refine_ls_shift/su_mean 0
_refine_ls_structure_factor_coef Fsqd
_refine_ls_weighting_details 'calc w=1/[\s^2^(Fo^2^)+(0.0561P)^2^+0.0000P] where P=(Fo^2^+2Fc^2^)/3'
_refine_ls_weighting_scheme calc
_refine_ls_wR_factor_gt 0.1146
_refine_ls_wR_factor_ref 0.1254
_reflns_number_gt 8830
_reflns_number_total 11221
_reflns_threshold_expression >2\s(I)
_cod_data_source_file c6dt02328b2.cif
_cod_data_source_block 2
_cod_depositor_comments
;
The following automatic conversions were performed:

'_exptl_absorpt_correction_type' value 'Numerical' changed to
'numerical' according to
/usr/data/users/saulius/crontab/automatic-downloads/rss-feeds/RSC/lib/dictionaries/cif_core.dic
dictionary named 'cif_core.dic' version 2.4.2 from 2011-04-26.

Automatic conversion script
Id: cif_fix_values 4268 2015-11-12 08:31:59Z antanas 

 Adding full bibliography for 7039943--7039945.cif.
;
_cod_database_code 7039944
_shelxl_res_file
;
TITL 2
CELL  0.71075  11.9250  23.3100  17.7190   90.000   95.191   90.000
ZERR     8.00   0.0030   0.0050   0.0040    0.000    0.003    0.000
LATT   1
SYMM  - X, 1/2 + Y, 1/2 - Z
SFAC  C    H    N    O    PT
UNIT  240  192  32   16   16
MERG   2
mpla C1 C2 C3 C4 C5 C6 N1 C7 C8 C9 C10 C11 Pt1
mpla C12 C13 C14 C15 C16 C17 N2 N3 O1 O2
mpla N4 C26 C27 C28 C29 C30 C20 C21 C22 C23 C24 C25 Pt2
mpla C31 C32 C33 C34 C35 C36 N5 C37 C38 C39 C40 C41 Pt3
mpla C42 C43 C44 C45 C46 C47 N6 N7 O3 O4
mpla C50 C51 C52 C53 C54 C55 N8 C56 N57 C58 C59 C60 Pt4
HTAB C11 O1
HTAB C30 O2
HTAB C41 O3
HTAB C60 O4
FMAP   2
PLAN   20
SIZE     0.04   0.10   0.48
ACTA
BOND   $H
CONF
LIST   4
WPDB  -2
L.S.  20
TEMP  -100.00
WGHT    0.056100
FVAR       0.81551
PT1   5   -0.401491   -0.069357    0.228787    11.00000    0.01831    0.02263 =
         0.03744   -0.00429    0.00481   -0.00163
PT2   5    0.145282    0.126287    0.291892    11.00000    0.01860    0.02237 =
         0.02868   -0.00104    0.00378   -0.00243
PT3   5   -0.618580    0.026657    0.266542    11.00000    0.02006    0.02183 =
         0.04040    0.00367    0.00293   -0.00234
PT4   5   -0.087247    0.232380    0.324215    11.00000    0.01988    0.02293 =
         0.03748    0.00122    0.00030   -0.00289
O1    4   -0.290068   -0.022523    0.167985    11.00000    0.02221    0.03334 =
         0.02893   -0.00650    0.00406   -0.00764
O2    4    0.047441    0.081301    0.206424    11.00000    0.02171    0.03662 =
         0.02806   -0.00752    0.00283   -0.01041
O3    4   -0.500950    0.068316    0.205174    11.00000    0.02452    0.02957 =
         0.03581   -0.00004    0.00441   -0.00546
O4    4   -0.171174    0.178115    0.243513    11.00000    0.01958    0.03565 =
         0.03456   -0.00513    0.00343   -0.00903
N1    3   -0.492217   -0.100075    0.137920    11.00000    0.02371    0.03159 =
         0.04796   -0.00594   -0.00710    0.00190
N2    3   -0.306923   -0.029528    0.314517    11.00000    0.01743    0.02956 =
         0.02953   -0.00183    0.00185   -0.00286
N3    3    0.037028    0.085034    0.353893    11.00000    0.01999    0.02930 =
         0.02465    0.00108    0.00482    0.00299
N4    3    0.254298    0.157791    0.222465    11.00000    0.01743    0.02325 =
         0.02839    0.00261    0.00384   -0.00345
N5    3   -0.707113   -0.006018    0.175560    11.00000    0.02691    0.02398 =
         0.04378   -0.00373   -0.00045   -0.00049
N6    3   -0.531788    0.072728    0.351459    11.00000    0.01833    0.02466 =
         0.03616    0.00188    0.00308   -0.00051
N7    3   -0.196587    0.192986    0.387792    11.00000    0.02636    0.02740 =
         0.02779    0.00198   -0.00112   -0.00373
N8    3    0.016674    0.265291    0.252430    11.00000    0.01393    0.02245 =
         0.04493    0.00292   -0.00117    0.00512
C1    1   -0.504685   -0.120868    0.280642    11.00000    0.01419    0.02037 =
         0.04684   -0.00256    0.00897    0.00193
C2    1   -0.498802   -0.137382    0.355704    11.00000    0.03708    0.02467 =
         0.06109   -0.01158    0.01413   -0.00684
AFIX  43
H2    2   -0.438762   -0.123538    0.389748    11.00000   -1.20000
AFIX   0
C3    1   -0.577591   -0.173364    0.382522    11.00000    0.04890    0.03678 =
         0.05636   -0.00770    0.02579   -0.00843
AFIX  43
H3    2   -0.571058   -0.183929    0.434516    11.00000   -1.20000
AFIX   0
C4    1   -0.666361   -0.194368    0.334554    11.00000    0.03859    0.03397 =
         0.06841    0.00132    0.01320   -0.00384
AFIX  43
H4    2   -0.722726   -0.217429    0.354079    11.00000   -1.20000
AFIX   0
C5    1   -0.672450   -0.181487    0.257644    11.00000    0.02735    0.03556 =
         0.06385    0.00245    0.00191    0.00007
AFIX  43
H5    2   -0.731179   -0.196480    0.223472    11.00000   -1.20000
AFIX   0
C6    1   -0.589141   -0.145645    0.232039    11.00000    0.02089    0.01989 =
         0.05614    0.00166    0.01223    0.00240
C7    1   -0.584075   -0.133504    0.150965    11.00000    0.02046    0.02313 =
         0.04815   -0.00635    0.00241    0.00387
C8    1   -0.655776   -0.152862    0.091016    11.00000    0.02686    0.03140 =
         0.06481   -0.00488   -0.00073   -0.00449
AFIX  43
H8    2   -0.719225   -0.175402    0.100820    11.00000   -1.20000
AFIX   0
C9    1   -0.637316   -0.140144    0.016585    11.00000    0.03546    0.03684 =
         0.04364   -0.00805   -0.00186   -0.00130
AFIX  43
H9    2   -0.686726   -0.153830   -0.024551    11.00000   -1.20000
AFIX   0
C10   1   -0.543590   -0.106523    0.004163    11.00000    0.03134    0.04981 =
         0.05153   -0.01009   -0.00068   -0.00482
AFIX  43
H10   2   -0.528535   -0.096887   -0.046028    11.00000   -1.20000
AFIX   0
C11   1   -0.474074   -0.087663    0.064097    11.00000    0.02588    0.03621 =
         0.05900   -0.01260    0.00967   -0.00249
AFIX  43
H11   2   -0.410559   -0.065055    0.054633    11.00000   -1.20000
AFIX   0
C12   1   -0.217598   -0.000867    0.295402    11.00000    0.02730    0.02529 =
         0.03252   -0.00750    0.00761   -0.00081
C13   1   -0.207920    0.000287    0.210881    11.00000    0.02547    0.02457 =
         0.03121   -0.00431    0.00438   -0.00557
C14   1   -0.118138    0.027849    0.182157    11.00000    0.01825    0.03294 =
         0.03209   -0.00745    0.00864   -0.00413
AFIX  43
H14   2   -0.111913    0.027568    0.129085    11.00000   -1.20000
AFIX   0
C15   1   -0.037216    0.055843    0.229738    11.00000    0.02306    0.02310 =
         0.03524   -0.00699    0.00397   -0.00286
C16   1   -0.047336    0.056302    0.314815    11.00000    0.02020    0.01615 =
         0.03156   -0.00179    0.00326   -0.00072
C17   1   -0.135316    0.027081    0.343380    11.00000    0.02133    0.03410 =
         0.02339   -0.00376    0.00554   -0.00210
AFIX  43
H17   2   -0.139925    0.025979    0.396605    11.00000   -1.20000
AFIX   0
C18   1   -0.327580   -0.026790    0.394444    11.00000    0.03173    0.03053 =
         0.03477   -0.00350    0.00705   -0.00726
AFIX 137
H18A  2   -0.276619   -0.053250    0.423636    11.00000   -1.50000
H18B  2   -0.405757   -0.037670    0.400103    11.00000   -1.50000
H18C  2   -0.314222    0.012387    0.413217    11.00000   -1.50000
AFIX   0
C19   1    0.043247    0.080642    0.435221    11.00000    0.02805    0.03271 =
         0.03286    0.00206    0.00360   -0.01072
AFIX 137
H19A  2   -0.011661    0.106778    0.454734    11.00000   -1.50000
H19B  2    0.119172    0.090984    0.456703    11.00000   -1.50000
H19C  2    0.026461    0.041174    0.449580    11.00000   -1.50000
AFIX   0
C20   1    0.234666    0.177859    0.364426    11.00000    0.01658    0.02804 =
         0.03474    0.00224    0.00303   -0.00212
C21   1    0.217291    0.192527    0.438673    11.00000    0.03277    0.02597 =
         0.04076   -0.01150    0.01439   -0.00911
AFIX  43
H21   2    0.153860    0.177533    0.460849    11.00000   -1.20000
AFIX   0
C22   1    0.291396    0.228790    0.480838    11.00000    0.04744    0.03794 =
         0.04543   -0.00651    0.01723   -0.00890
AFIX  43
H22   2    0.278997    0.237181    0.531886    11.00000   -1.20000
AFIX   0
C23   1    0.381955    0.252645    0.450139    11.00000    0.03946    0.03389 =
         0.04128   -0.01431    0.01298   -0.00469
AFIX  43
H23   2    0.432570    0.276658    0.480162    11.00000   -1.20000
AFIX   0
C24   1    0.399396    0.241866    0.376310    11.00000    0.02322    0.02926 =
         0.04897   -0.00381    0.01473   -0.00205
AFIX  43
H24   2    0.460100    0.259345    0.353730    11.00000   -1.20000
AFIX   0
C25   1    0.326688    0.204971    0.335338    11.00000    0.02721    0.01739 =
         0.03597   -0.00197    0.00439    0.00041
C26   1    0.338084    0.192476    0.253793    11.00000    0.02108    0.01682 =
         0.02917    0.00188    0.00762   -0.00027
C27   1    0.420967    0.212311    0.211790    11.00000    0.02624    0.02216 =
         0.03320   -0.00254    0.00011   -0.00352
AFIX  43
H27   2    0.477626    0.237498    0.233531    11.00000   -1.20000
AFIX   0
C28   1    0.420529    0.195059    0.137612    11.00000    0.04053    0.02177 =
         0.03695    0.00319    0.01347   -0.00156
AFIX  43
H28   2    0.479177    0.207083    0.108332    11.00000   -1.20000
AFIX   0
C29   1    0.334921    0.160165    0.105173    11.00000    0.02415    0.03468 =
         0.02874    0.00048    0.00803   -0.00155
AFIX  43
H29   2    0.333216    0.148836    0.053580    11.00000   -1.20000
AFIX   0
C30   1    0.252639    0.142400    0.149550    11.00000    0.02815    0.02528 =
         0.03049    0.00098    0.00044   -0.00093
AFIX  43
H30   2    0.193332    0.118691    0.128003    11.00000   -1.20000
AFIX   0
C31   1   -0.733148   -0.018216    0.318215    11.00000    0.02459    0.01400 =
         0.05797    0.00864    0.01985    0.00383
C32   1   -0.735412   -0.030397    0.393946    11.00000    0.04104    0.02210 =
         0.07325    0.00102    0.01761   -0.00527
AFIX  43
H32   2   -0.675406   -0.017448    0.428693    11.00000   -1.20000
AFIX   0
C33   1   -0.822725   -0.060999    0.420875    11.00000    0.04939    0.03535 =
         0.04971    0.00456    0.01699    0.00178
AFIX  43
H33   2   -0.823487   -0.067609    0.473731    11.00000   -1.20000
AFIX   0
C34   1   -0.911377   -0.082605    0.369684    11.00000    0.04187    0.03770 =
         0.06689   -0.00361    0.02283   -0.01264
AFIX  43
H34   2   -0.973116   -0.102574    0.387652    11.00000   -1.20000
AFIX   0
C35   1   -0.905409   -0.073979    0.295021    11.00000    0.02002    0.03238 =
         0.08828   -0.01640    0.01812   -0.00883
AFIX  43
H35   2   -0.962107   -0.089734    0.259932    11.00000   -1.20000
AFIX   0
C36   1   -0.818630   -0.042695    0.268094    11.00000    0.03635    0.02597 =
         0.05806   -0.00308    0.01965    0.00645
C37   1   -0.805035   -0.032787    0.187323    11.00000    0.01971    0.02315 =
         0.06036   -0.00627    0.00497   -0.00332
C38   1   -0.878897   -0.049067    0.124453    11.00000    0.03180    0.02823 =
         0.06202   -0.00636    0.01106   -0.00401
AFIX  43
H38   2   -0.947091   -0.068332    0.132262    11.00000   -1.20000
AFIX   0
C39   1   -0.853980   -0.037653    0.053571    11.00000    0.03605    0.03783 =
         0.05259   -0.01018   -0.00596   -0.00790
AFIX  43
H39   2   -0.905853   -0.047597    0.011752    11.00000   -1.20000
AFIX   0
C40   1   -0.752328   -0.011274    0.041057    11.00000    0.02960    0.02923 =
         0.04648    0.00161    0.00034   -0.00258
AFIX  43
H40   2   -0.732329   -0.004267   -0.008813    11.00000   -1.20000
AFIX   0
C41   1   -0.681870    0.004271    0.103825    11.00000    0.02956    0.02262 =
         0.05482   -0.00155    0.00806   -0.00082
AFIX  43
H41   2   -0.612908    0.022934    0.096395    11.00000   -1.20000
AFIX   0
C42   1   -0.440919    0.100158    0.331353    11.00000    0.02173    0.02662 =
         0.03189    0.00187    0.00785   -0.00080
C43   1   -0.425834    0.096233    0.247119    11.00000    0.02327    0.02344 =
         0.03362   -0.00021    0.00365   -0.00200
C44   1   -0.334228    0.122640    0.219453    11.00000    0.02542    0.02318 =
         0.03243    0.00371    0.00510   -0.00463
AFIX  43
H44   2   -0.322626    0.119010    0.167327    11.00000   -1.20000
AFIX   0
C45   1   -0.259279    0.154283    0.266808    11.00000    0.02644    0.02336 =
         0.03482    0.00499    0.00346   -0.00352
C46   1   -0.275938    0.161609    0.348976    11.00000    0.01848    0.02610 =
         0.03265    0.00510    0.00221   -0.00538
C47   1   -0.367843    0.134531    0.378190    11.00000    0.03296    0.02462 =
         0.03047   -0.00090    0.00325   -0.00097
AFIX  43
H47   2   -0.380496    0.139551    0.429946    11.00000   -1.20000
AFIX   0
C48   1   -0.560601    0.080754    0.427756    11.00000    0.02557    0.03080 =
         0.04757   -0.00379    0.00934    0.00175
AFIX 137
H48A  2   -0.512043    0.056627    0.462214    11.00000   -1.50000
H48B  2   -0.639477    0.069995    0.430942    11.00000   -1.50000
H48C  2   -0.549933    0.121113    0.442147    11.00000   -1.50000
AFIX   0
C49   1   -0.200392    0.197158    0.469202    11.00000    0.03448    0.04219 =
         0.03377    0.00371    0.00495   -0.01159
AFIX 137
H49A  2   -0.258732    0.224670    0.480482    11.00000   -1.50000
H49B  2   -0.127154    0.210177    0.492530    11.00000   -1.50000
H49C  2   -0.217860    0.159444    0.489595    11.00000   -1.50000
AFIX   0
C50   1   -0.008461    0.290916    0.393053    11.00000    0.01535    0.03023 =
         0.04759    0.00366   -0.00965   -0.00444
C51   1   -0.032771    0.309345    0.463513    11.00000    0.02632    0.04146 =
         0.04521    0.00789   -0.00272    0.00234
AFIX  43
H51   2   -0.094628    0.292642    0.485685    11.00000   -1.20000
AFIX   0
C52   1    0.030582    0.351931    0.503751    11.00000    0.04707    0.03372 =
         0.04244    0.00033   -0.00548   -0.00154
AFIX  43
H52   2    0.013558    0.362879    0.553082    11.00000   -1.20000
AFIX   0
C53   1    0.118598    0.377851    0.470359    11.00000    0.03704    0.02995 =
         0.05400   -0.00153   -0.00803   -0.00224
AFIX  43
H53   2    0.162832    0.406320    0.497401    11.00000   -1.20000
AFIX   0
C54   1    0.142291    0.362666    0.398477    11.00000    0.02577    0.02942 =
         0.05475    0.00519   -0.00788   -0.00731
AFIX  43
H54   2    0.201351    0.381203    0.375373    11.00000   -1.20000
AFIX   0
C55   1    0.078153    0.319347    0.359385    11.00000    0.02522    0.02849 =
         0.04292    0.00744   -0.00153    0.00026
C56   1    0.096376    0.303472    0.283392    11.00000    0.02945    0.02044 =
         0.04914    0.00449   -0.00352   -0.00275
C57   1    0.173298    0.326930    0.237538    11.00000    0.02231    0.03422 =
         0.07456    0.00290    0.00856   -0.00764
AFIX  43
H57   2    0.226592    0.354624    0.257253    11.00000   -1.20000
AFIX   0
C58   1    0.171120    0.309372    0.162815    11.00000    0.02978    0.03838 =
         0.05930   -0.00857    0.01679   -0.00826
AFIX  43
H58   2    0.224253    0.324766    0.131464    11.00000   -1.20000
AFIX   0
C59   1    0.092501    0.269605    0.132916    11.00000    0.03529    0.04469 =
         0.04986    0.00179    0.01063   -0.00260
AFIX  43
H59   2    0.090334    0.257702    0.081528    11.00000   -1.20000
AFIX   0
C60   1    0.017111    0.247900    0.181105    11.00000    0.02312    0.02689 =
         0.04281   -0.00266    0.00565    0.00266
AFIX  43
H60   2   -0.035824    0.219704    0.162394    11.00000   -1.20000
HKLF    4
 
REM  ppypt1
REM R1 =  0.0484 for   8830 Fo > 4sig(Fo)  and  0.0608 for all  11221 data
REM    689 parameters refined using      0 restraints
 
END
 
WGHT      0.0561      0.0000
REM Highest difference peak  3.760,  deepest hole -2.937,  1-sigma level  0.293
Q1    1   0.2190  0.1272  0.3389  11.00000  0.05    3.45
Q2    1   0.0760  0.1265  0.2453  11.00000  0.05    3.21
Q3    1  -0.1573  0.2335  0.2777  11.00000  0.05    3.19
Q4    1  -0.4762 -0.0692  0.1815  11.00000  0.05    3.17
Q5    1  -0.3274 -0.0691  0.2772  11.00000  0.05    3.15
Q6    1  -0.6862  0.0267  0.2204  11.00000  0.05    3.06
Q7    1  -0.1254  0.2280  0.2167  11.00000  0.05    2.87
Q8    1  -0.5410  0.0267  0.3149  11.00000  0.05    2.62
Q9    1  -0.0110  0.2326  0.3701  11.00000  0.05    2.55
Q10   1   0.1515  0.3306  0.2975  11.00000  0.05    2.42
Q11   1  -0.6232 -0.1693  0.2626  11.00000  0.05    2.39
Q12   1  -0.8412 -0.0733  0.3030  11.00000  0.05    2.33
Q13   1   0.0878  0.1325  0.1740  11.00000  0.05    2.22
Q14   1   0.0847  0.3270  0.1760  11.00000  0.05    2.16
Q15   1  -0.4365 -0.0707  0.1200  11.00000  0.05    2.07
Q16   1  -0.6827 -0.1728  0.1435  11.00000  0.05    1.89
Q17   1   0.3062  0.2290  0.1392  11.00000  0.05    1.85
Q18   1  -0.6069  0.1112  0.2683  11.00000  0.05    1.83
Q19   1  -0.0973  0.3083  0.3222  11.00000  0.05    1.80
Q20   1   0.6261  0.2166  0.2341  11.00000  0.05    1.76
;

loop_
_symmetry_equiv_pos_as_xyz
'x, y, z'
'-x, y+1/2, -z+1/2'
'-x, -y, -z'
'x, -y-1/2, z-1/2'

loop_
_atom_site_label
_atom_site_type_symbol
_atom_site_fract_x
_atom_site_fract_y
_atom_site_fract_z
_atom_site_U_iso_or_equiv
_atom_site_adp_type
_atom_site_occupancy
_atom_site_symmetry_multiplicity
_atom_site_calc_flag
_atom_site_refinement_flags
Pt1 Pt -0.40149(2) -0.069357(12) 0.228787(18) 0.02599(9) Uani 1 1 d .
Pt2 Pt 0.14528(2) 0.126287(11) 0.291892(17) 0.02311(9) Uani 1 1 d .
Pt3 Pt -0.61858(2) 0.026657(12) 0.266542(19) 0.02742(9) Uani 1 1 d .
Pt4 Pt -0.08725(3) 0.232380(12) 0.324215(19) 0.02690(9) Uani 1 1 d .
O1 O -0.2901(4) -0.0225(2) 0.1680(3) 0.0281(12) Uani 1 1 d .
O2 O 0.0474(4) 0.0813(2) 0.2064(3) 0.0288(12) Uani 1 1 d .
O3 O -0.5009(5) 0.0683(2) 0.2052(3) 0.0299(12) Uani 1 1 d .
O4 O -0.1712(4) 0.1781(2) 0.2435(3) 0.0299(12) Uani 1 1 d .
N1 N -0.4922(6) -0.1001(3) 0.1379(4) 0.0351(16) Uani 1 1 d .
N2 N -0.3069(5) -0.0295(3) 0.3145(4) 0.0255(14) Uani 1 1 d .
N3 N 0.0370(5) 0.0850(3) 0.3539(4) 0.0245(13) Uani 1 1 d .
N4 N 0.2543(5) 0.1578(2) 0.2225(4) 0.0229(13) Uani 1 1 d .
N5 N -0.7071(6) -0.0060(3) 0.1756(4) 0.0318(16) Uani 1 1 d .
N6 N -0.5318(5) 0.0727(3) 0.3515(4) 0.0263(14) Uani 1 1 d .
N7 N -0.1966(5) 0.1930(3) 0.3878(4) 0.0274(14) Uani 1 1 d .
N8 N 0.0167(5) 0.2653(2) 0.2524(4) 0.0273(15) Uani 1 1 d .
C1 C -0.5047(6) -0.1209(3) 0.2806(5) 0.0268(17) Uani 1 1 d .
C2 C -0.4988(8) -0.1374(3) 0.3557(6) 0.040(2) Uani 1 1 d .
H2 H -0.4388 -0.1235 0.3897 0.048 Uiso 1 1 calc R
C3 C -0.5776(8) -0.1734(4) 0.3825(6) 0.046(2) Uani 1 1 d .
H3 H -0.5711 -0.1839 0.4345 0.055 Uiso 1 1 calc R
C4 C -0.6664(8) -0.1944(4) 0.3346(6) 0.046(2) Uani 1 1 d .
H4 H -0.7227 -0.2174 0.3541 0.056 Uiso 1 1 calc R
C5 C -0.6724(8) -0.1815(4) 0.2576(6) 0.042(2) Uani 1 1 d .
H5 H -0.7312 -0.1965 0.2235 0.051 Uiso 1 1 calc R
C6 C -0.5891(7) -0.1456(3) 0.2320(5) 0.0318(19) Uani 1 1 d .
C7 C -0.5841(7) -0.1335(3) 0.1510(5) 0.0306(18) Uani 1 1 d .
C8 C -0.6558(7) -0.1529(3) 0.0910(6) 0.041(2) Uani 1 1 d .
H8 H -0.7192 -0.1754 0.1008 0.05 Uiso 1 1 calc R
C9 C -0.6373(8) -0.1401(4) 0.0166(5) 0.039(2) Uani 1 1 d .
H9 H -0.6867 -0.1538 -0.0246 0.047 Uiso 1 1 calc R
C10 C -0.5436(8) -0.1065(4) 0.0042(6) 0.044(2) Uani 1 1 d .
H10 H -0.5285 -0.0969 -0.046 0.053 Uiso 1 1 calc R
C11 C -0.4741(7) -0.0877(4) 0.0641(6) 0.040(2) Uani 1 1 d .
H11 H -0.4106 -0.0651 0.0546 0.048 Uiso 1 1 calc R
C12 C -0.2176(7) -0.0009(3) 0.2954(5) 0.0281(17) Uani 1 1 d .
C13 C -0.2079(7) 0.0003(3) 0.2109(5) 0.0270(17) Uani 1 1 d .
C14 C -0.1181(6) 0.0278(3) 0.1822(5) 0.0274(17) Uani 1 1 d .
H14 H -0.1119 0.0276 0.1291 0.033 Uiso 1 1 calc R
C15 C -0.0372(7) 0.0558(3) 0.2297(5) 0.0271(17) Uani 1 1 d .
C16 C -0.0473(6) 0.0563(3) 0.3148(4) 0.0226(15) Uani 1 1 d .
C17 C -0.1353(6) 0.0271(3) 0.3434(4) 0.0261(16) Uani 1 1 d .
H17 H -0.1399 0.026 0.3966 0.031 Uiso 1 1 calc R
C18 C -0.3276(7) -0.0268(3) 0.3944(5) 0.0321(18) Uani 1 1 d .
H18A H -0.2766 -0.0533 0.4236 0.048 Uiso 1 1 calc R
H18B H -0.4058 -0.0377 0.4001 0.048 Uiso 1 1 calc R
H18C H -0.3142 0.0124 0.4132 0.048 Uiso 1 1 calc R
C19 C 0.0432(7) 0.0806(3) 0.4352(5) 0.0312(18) Uani 1 1 d .
H19A H -0.0117 0.1068 0.4547 0.047 Uiso 1 1 calc R
H19B H 0.1192 0.091 0.4567 0.047 Uiso 1 1 calc R
H19C H 0.0265 0.0412 0.4496 0.047 Uiso 1 1 calc R
C20 C 0.2347(6) 0.1779(3) 0.3644(5) 0.0264(16) Uani 1 1 d .
C21 C 0.2173(7) 0.1925(3) 0.4387(5) 0.0325(19) Uani 1 1 d .
H21 H 0.1539 0.1775 0.4608 0.039 Uiso 1 1 calc R
C22 C 0.2914(8) 0.2288(3) 0.4808(6) 0.043(2) Uani 1 1 d .
H22 H 0.279 0.2372 0.5319 0.051 Uiso 1 1 calc R
C23 C 0.3820(8) 0.2526(3) 0.4501(5) 0.038(2) Uani 1 1 d .
H23 H 0.4326 0.2767 0.4802 0.045 Uiso 1 1 calc R
C24 C 0.3994(7) 0.2419(3) 0.3763(5) 0.033(2) Uani 1 1 d .
H24 H 0.4601 0.2593 0.3537 0.04 Uiso 1 1 calc R
C25 C 0.3267(7) 0.2050(3) 0.3353(5) 0.0268(17) Uani 1 1 d .
C26 C 0.3381(6) 0.1925(3) 0.2538(4) 0.0220(15) Uani 1 1 d .
C27 C 0.4210(7) 0.2123(3) 0.2118(5) 0.0274(17) Uani 1 1 d .
H27 H 0.4776 0.2375 0.2335 0.033 Uiso 1 1 calc R
C28 C 0.4205(7) 0.1951(3) 0.1376(5) 0.0325(19) Uani 1 1 d .
H28 H 0.4792 0.2071 0.1083 0.039 Uiso 1 1 calc R
C29 C 0.3349(6) 0.1602(3) 0.1052(5) 0.0288(17) Uani 1 1 d .
H29 H 0.3332 0.1488 0.0536 0.035 Uiso 1 1 calc R
C30 C 0.2526(7) 0.1424(3) 0.1495(4) 0.0281(17) Uani 1 1 d .
H30 H 0.1933 0.1187 0.128 0.034 Uiso 1 1 calc R
C31 C -0.7331(7) -0.0182(3) 0.3182(5) 0.031(2) Uani 1 1 d .
C32 C -0.7354(8) -0.0304(3) 0.3939(6) 0.045(2) Uani 1 1 d .
H32 H -0.6754 -0.0174 0.4287 0.054 Uiso 1 1 calc R
C33 C -0.8227(8) -0.0610(4) 0.4209(6) 0.044(2) Uani 1 1 d .
H33 H -0.8235 -0.0676 0.4737 0.053 Uiso 1 1 calc R
C34 C -0.9114(8) -0.0826(4) 0.3697(6) 0.048(3) Uani 1 1 d .
H34 H -0.9731 -0.1026 0.3877 0.057 Uiso 1 1 calc R
C35 C -0.9054(7) -0.0740(4) 0.2950(7) 0.046(3) Uani 1 1 d .
H35 H -0.9621 -0.0897 0.2599 0.055 Uiso 1 1 calc R
C36 C -0.8186(8) -0.0427(3) 0.2681(6) 0.039(2) Uani 1 1 d .
C37 C -0.8050(7) -0.0328(3) 0.1873(6) 0.034(2) Uani 1 1 d .
C38 C -0.8789(8) -0.0491(3) 0.1245(6) 0.040(2) Uani 1 1 d .
H38 H -0.9471 -0.0683 0.1323 0.048 Uiso 1 1 calc R
C39 C -0.8540(8) -0.0377(4) 0.0536(6) 0.043(2) Uani 1 1 d .
H39 H -0.9059 -0.0476 0.0118 0.051 Uiso 1 1 calc R
C40 C -0.7523(7) -0.0113(3) 0.0411(5) 0.035(2) Uani 1 1 d .
H40 H -0.7323 -0.0043 -0.0088 0.042 Uiso 1 1 calc R
C41 C -0.6819(7) 0.0043(3) 0.1038(5) 0.035(2) Uani 1 1 d .
H41 H -0.6129 0.0229 0.0964 0.042 Uiso 1 1 calc R
C42 C -0.4409(6) 0.1002(3) 0.3314(5) 0.0264(16) Uani 1 1 d .
C43 C -0.4258(7) 0.0962(3) 0.2471(5) 0.0267(17) Uani 1 1 d .
C44 C -0.3342(7) 0.1226(3) 0.2195(5) 0.0269(17) Uani 1 1 d .
H44 H -0.3226 0.119 0.1673 0.032 Uiso 1 1 calc R
C45 C -0.2593(7) 0.1543(3) 0.2668(5) 0.0282(17) Uani 1 1 d .
C46 C -0.2759(6) 0.1616(3) 0.3490(5) 0.0258(16) Uani 1 1 d .
C47 C -0.3678(7) 0.1345(3) 0.3782(5) 0.0293(18) Uani 1 1 d .
H47 H -0.3805 0.1396 0.4299 0.035 Uiso 1 1 calc R
C48 C -0.5606(7) 0.0808(3) 0.4278(5) 0.0343(19) Uani 1 1 d .
H48A H -0.512 0.0566 0.4622 0.051 Uiso 1 1 calc R
H48B H -0.6395 0.07 0.4309 0.051 Uiso 1 1 calc R
H48C H -0.5499 0.1211 0.4421 0.051 Uiso 1 1 calc R
C49 C -0.2004(7) 0.1972(4) 0.4692(5) 0.037(2) Uani 1 1 d .
H49A H -0.2587 0.2247 0.4805 0.055 Uiso 1 1 calc R
H49B H -0.1272 0.2102 0.4925 0.055 Uiso 1 1 calc R
H49C H -0.2179 0.1594 0.4896 0.055 Uiso 1 1 calc R
C50 C -0.0085(6) 0.2909(3) 0.3931(5) 0.0318(18) Uani 1 1 d .
C51 C -0.0328(7) 0.3093(4) 0.4635(5) 0.038(2) Uani 1 1 d .
H51 H -0.0946 0.2926 0.4857 0.046 Uiso 1 1 calc R
C52 C 0.0306(8) 0.3519(4) 0.5038(5) 0.042(2) Uani 1 1 d .
H52 H 0.0136 0.3629 0.5531 0.05 Uiso 1 1 calc R
C53 C 0.1186(8) 0.3779(3) 0.4704(6) 0.041(2) Uani 1 1 d .
H53 H 0.1628 0.4063 0.4974 0.049 Uiso 1 1 calc R
C54 C 0.1423(7) 0.3627(3) 0.3985(5) 0.037(2) Uani 1 1 d .
H54 H 0.2014 0.3812 0.3754 0.045 Uiso 1 1 calc R
C55 C 0.0782(7) 0.3193(3) 0.3594(5) 0.0325(19) Uani 1 1 d .
C56 C 0.0964(7) 0.3035(3) 0.2834(5) 0.0334(19) Uani 1 1 d .
C57 C 0.1733(7) 0.3269(4) 0.2375(6) 0.043(2) Uani 1 1 d .
H57 H 0.2266 0.3546 0.2573 0.052 Uiso 1 1 calc R
C58 C 0.1711(7) 0.3094(4) 0.1628(6) 0.042(2) Uani 1 1 d .
H58 H 0.2243 0.3248 0.1315 0.05 Uiso 1 1 calc R
C59 C 0.0925(8) 0.2696(4) 0.1329(6) 0.043(2) Uani 1 1 d .
H59 H 0.0903 0.2577 0.0815 0.051 Uiso 1 1 calc R
C60 C 0.0171(7) 0.2479(3) 0.1811(5) 0.0308(18) Uani 1 1 d .
H60 H -0.0358 0.2197 0.1624 0.037 Uiso 1 1 calc R

loop_
_atom_site_aniso_label
_atom_site_aniso_U_11
_atom_site_aniso_U_22
_atom_site_aniso_U_33
_atom_site_aniso_U_23
_atom_site_aniso_U_13
_atom_site_aniso_U_12
Pt1 0.01831(16) 0.02263(15) 0.03744(19) -0.00429(12) 0.00481(13) -0.00163(11)
Pt2 0.01860(16) 0.02237(15) 0.02868(17) -0.00104(11) 0.00378(13) -0.00243(11)
Pt3 0.02006(17) 0.02183(15) 0.0404(2) 0.00367(12) 0.00293(14) -0.00234(11)
Pt4 0.01988(17) 0.02293(16) 0.0375(2) 0.00122(12) 0.00030(14) -0.00289(11)
O1 0.022(3) 0.033(3) 0.029(3) -0.007(2) 0.004(2) -0.008(2)
O2 0.022(3) 0.037(3) 0.028(3) -0.008(2) 0.003(2) -0.010(2)
O3 0.025(3) 0.030(3) 0.036(3) 0.000(2) 0.004(3) -0.005(2)
O4 0.020(3) 0.036(3) 0.035(3) -0.005(2) 0.003(2) -0.009(2)
N1 0.024(4) 0.032(3) 0.048(5) -0.006(3) -0.007(3) 0.002(3)
N2 0.017(3) 0.030(3) 0.030(4) -0.002(3) 0.002(3) -0.003(3)
N3 0.020(3) 0.029(3) 0.025(3) 0.001(3) 0.005(3) 0.003(3)
N4 0.017(3) 0.023(3) 0.028(3) 0.003(3) 0.004(3) -0.003(2)
N5 0.027(4) 0.024(3) 0.044(4) -0.004(3) 0.000(3) 0.000(3)
N6 0.018(3) 0.025(3) 0.036(4) 0.002(3) 0.003(3) -0.001(3)
N7 0.026(4) 0.027(3) 0.028(4) 0.002(3) -0.001(3) -0.004(3)
N8 0.014(3) 0.022(3) 0.045(4) 0.003(3) -0.001(3) 0.005(2)
C1 0.014(4) 0.020(3) 0.047(5) -0.003(3) 0.009(4) 0.002(3)
C2 0.037(5) 0.025(4) 0.061(6) -0.012(4) 0.014(5) -0.007(4)
C3 0.049(6) 0.037(5) 0.056(6) -0.008(4) 0.026(5) -0.008(4)
C4 0.039(5) 0.034(5) 0.068(7) 0.001(5) 0.013(5) -0.004(4)
C5 0.027(5) 0.036(5) 0.064(7) 0.002(4) 0.002(5) 0.000(4)
C6 0.021(4) 0.020(3) 0.056(6) 0.002(4) 0.012(4) 0.002(3)
C7 0.020(4) 0.023(4) 0.048(5) -0.006(3) 0.002(4) 0.004(3)
C8 0.027(5) 0.031(4) 0.065(7) -0.005(4) -0.001(5) -0.004(4)
C9 0.035(5) 0.037(4) 0.044(5) -0.008(4) -0.002(4) -0.001(4)
C10 0.031(5) 0.050(5) 0.052(6) -0.010(5) -0.001(5) -0.005(4)
C11 0.026(5) 0.036(4) 0.059(6) -0.013(4) 0.010(4) -0.002(4)
C12 0.027(4) 0.025(4) 0.033(4) -0.007(3) 0.008(4) -0.001(3)
C13 0.025(4) 0.025(4) 0.031(4) -0.004(3) 0.004(3) -0.006(3)
C14 0.018(4) 0.033(4) 0.032(4) -0.007(3) 0.009(3) -0.004(3)
C15 0.023(4) 0.023(3) 0.035(4) -0.007(3) 0.004(4) -0.003(3)
C16 0.020(4) 0.016(3) 0.032(4) -0.002(3) 0.003(3) -0.001(3)
C17 0.021(4) 0.034(4) 0.023(4) -0.004(3) 0.006(3) -0.002(3)
C18 0.032(5) 0.031(4) 0.035(5) -0.003(3) 0.007(4) -0.007(3)
C19 0.028(4) 0.033(4) 0.033(4) 0.002(3) 0.004(4) -0.011(3)
C20 0.017(4) 0.028(4) 0.035(4) 0.002(3) 0.003(3) -0.002(3)
C21 0.033(5) 0.026(4) 0.041(5) -0.011(3) 0.014(4) -0.009(3)
C22 0.047(6) 0.038(5) 0.045(6) -0.007(4) 0.017(5) -0.009(4)
C23 0.039(5) 0.034(4) 0.041(5) -0.014(4) 0.013(4) -0.005(4)
C24 0.023(4) 0.029(4) 0.049(5) -0.004(4) 0.015(4) -0.002(3)
C25 0.027(4) 0.017(3) 0.036(4) -0.002(3) 0.004(4) 0.000(3)
C26 0.021(4) 0.017(3) 0.029(4) 0.002(3) 0.008(3) 0.000(3)
C27 0.026(4) 0.022(3) 0.033(4) -0.003(3) 0.000(4) -0.004(3)
C28 0.041(5) 0.022(4) 0.037(5) 0.003(3) 0.013(4) -0.002(3)
C29 0.024(4) 0.035(4) 0.029(4) 0.000(3) 0.008(3) -0.002(3)
C30 0.028(4) 0.025(4) 0.030(4) 0.001(3) 0.000(4) -0.001(3)
C31 0.025(4) 0.014(3) 0.058(6) 0.009(3) 0.020(4) 0.004(3)
C32 0.041(6) 0.022(4) 0.073(7) 0.001(4) 0.018(5) -0.005(4)
C33 0.049(6) 0.035(5) 0.050(6) 0.005(4) 0.017(5) 0.002(4)
C34 0.042(6) 0.038(5) 0.067(7) -0.004(5) 0.023(5) -0.013(4)
C35 0.020(4) 0.032(4) 0.088(8) -0.016(5) 0.018(5) -0.009(3)
C36 0.036(5) 0.026(4) 0.058(6) -0.003(4) 0.020(5) 0.006(4)
C37 0.020(4) 0.023(4) 0.060(6) -0.006(4) 0.005(4) -0.003(3)
C38 0.032(5) 0.028(4) 0.062(6) -0.006(4) 0.011(5) -0.004(4)
C39 0.036(5) 0.038(5) 0.053(6) -0.010(4) -0.006(5) -0.008(4)
C40 0.030(5) 0.029(4) 0.046(5) 0.002(4) 0.000(4) -0.003(3)
C41 0.030(5) 0.023(4) 0.055(6) -0.002(4) 0.008(4) -0.001(3)
C42 0.022(4) 0.027(4) 0.032(4) 0.002(3) 0.008(3) -0.001(3)
C43 0.023(4) 0.023(4) 0.034(4) 0.000(3) 0.004(3) -0.002(3)
C44 0.025(4) 0.023(4) 0.032(4) 0.004(3) 0.005(4) -0.005(3)
C45 0.026(4) 0.023(4) 0.035(4) 0.005(3) 0.003(4) -0.004(3)
C46 0.018(4) 0.026(4) 0.033(4) 0.005(3) 0.002(3) -0.005(3)
C47 0.033(5) 0.025(4) 0.030(4) -0.001(3) 0.003(4) -0.001(3)
C48 0.026(4) 0.031(4) 0.048(5) -0.004(4) 0.009(4) 0.002(3)
C49 0.034(5) 0.042(5) 0.034(5) 0.004(4) 0.005(4) -0.012(4)
C50 0.015(4) 0.030(4) 0.048(5) 0.004(4) -0.010(4) -0.004(3)
C51 0.026(5) 0.041(5) 0.045(5) 0.008(4) -0.003(4) 0.002(4)
C52 0.047(6) 0.034(4) 0.042(5) 0.000(4) -0.005(5) -0.002(4)
C53 0.037(5) 0.030(4) 0.054(6) -0.002(4) -0.008(5) -0.002(4)
C54 0.026(4) 0.029(4) 0.055(6) 0.005(4) -0.008(4) -0.007(3)
C55 0.025(4) 0.028(4) 0.043(5) 0.007(4) -0.002(4) 0.000(3)
C56 0.029(5) 0.020(4) 0.049(5) 0.004(3) -0.004(4) -0.003(3)
C57 0.022(4) 0.034(4) 0.075(7) 0.003(5) 0.009(5) -0.008(4)
C58 0.030(5) 0.038(5) 0.059(6) -0.009(4) 0.017(5) -0.008(4)
C59 0.035(5) 0.045(5) 0.050(6) 0.002(4) 0.011(5) -0.003(4)
C60 0.023(4) 0.027(4) 0.043(5) -0.003(4) 0.006(4) 0.003(3)

loop_
_atom_type_symbol
_atom_type_description
_atom_type_scat_dispersion_real
_atom_type_scat_dispersion_imag
_atom_type_scat_source
C C 0.0033 0.0016
;
International Tables for Crystallography
(Vol. C, Tables 4.2.6.8 and 6.1.1.4)
;
H H 0.0000 0.0000
;
International Tables for Crystallography
(Vol. C, Table 6.1.1.4)
;
N N 0.0061 0.0033
;
International Tables for Crystallography
(Vol. C, Tables 4.2.6.8 and 6.1.1.4)
;
O O 0.0106 0.0060
;
International Tables for Crystallography
(Vol. C, Tables 4.2.6.8 and 6.1.1.4)
;
Pt Pt -1.7033 8.3905
;
International Tables for Crystallography
(Vol. C, Tables 4.2.6.8 and 6.1.1.4)
;

loop_
_geom_angle_atom_site_label_1
_geom_angle_atom_site_label_2
_geom_angle_atom_site_label_3
_geom_angle
N1 Pt1 C1 81.0(3)
N1 Pt1 N2 173.3(3)
C1 Pt1 N2 104.7(3)
N1 Pt1 O1 95.5(3)
C1 Pt1 O1 174.3(2)
N2 Pt1 O1 79.1(2)
C20 Pt2 N4 80.6(3)
C20 Pt2 N3 105.5(3)
N4 Pt2 N3 172.5(2)
C20 Pt2 O2 172.6(3)
N4 Pt2 O2 95.1(2)
N3 Pt2 O2 79.3(2)
N5 Pt3 C31 80.6(3)
N5 Pt3 N6 170.8(2)
C31 Pt3 N6 104.9(3)
N5 Pt3 O3 95.0(3)
C31 Pt3 O3 175.1(3)
N6 Pt3 O3 79.7(2)
C50 Pt4 N8 81.0(3)
C50 Pt4 N7 105.1(3)
N8 Pt4 N7 173.9(3)
C50 Pt4 O4 173.9(3)
N8 Pt4 O4 94.7(2)
N7 Pt4 O4 79.3(2)
C13 O1 Pt1 113.1(5)
C15 O2 Pt2 113.8(5)
C43 O3 Pt3 113.5(5)
C45 O4 Pt4 113.2(5)
C11 N1 C7 118.2(7)
C11 N1 Pt1 124.9(6)
C7 N1 Pt1 116.7(6)
C12 N2 C18 115.8(7)
C12 N2 Pt1 116.3(5)
C18 N2 Pt1 127.9(5)
C16 N3 C19 116.6(6)
C16 N3 Pt2 116.3(5)
C19 N3 Pt2 127.0(5)
C30 N4 C26 119.9(6)
C30 N4 Pt2 122.6(5)
C26 N4 Pt2 117.3(5)
C41 N5 C37 119.6(8)
C41 N5 Pt3 123.0(6)
C37 N5 Pt3 116.8(6)
C42 N6 C48 117.3(7)
C42 N6 Pt3 115.0(5)
C48 N6 Pt3 127.6(5)
C46 N7 C49 117.7(7)
C46 N7 Pt4 115.1(5)
C49 N7 Pt4 127.2(5)
C60 N8 C56 120.9(7)
C60 N8 Pt4 122.8(5)
C56 N8 Pt4 115.9(6)
C2 C1 C6 116.9(7)
C2 C1 Pt1 129.0(6)
C6 C1 Pt1 114.0(6)
C3 C2 C1 121.7(9)
C3 C2 H2 119.1
C1 C2 H2 119.1
C2 C3 C4 120.7(10)
C2 C3 H3 119.6
C4 C3 H3 119.6
C3 C4 C5 119.6(9)
C3 C4 H4 120.2
C5 C4 H4 120.2
C4 C5 C6 118.0(9)
C4 C5 H5 121
C6 C5 H5 121
C1 C6 C5 122.8(9)
C1 C6 C7 115.7(7)
C5 C6 C7 121.5(8)
C8 C7 N1 120.1(8)
C8 C7 C6 127.8(8)
N1 C7 C6 112.1(7)
C7 C8 C9 121.4(8)
C7 C8 H8 119.3
C9 C8 H8 119.3
C8 C9 C10 117.8(9)
C8 C9 H9 121.1
C10 C9 H9 121.1
C11 C10 C9 119.8(9)
C11 C10 H10 120.1
C9 C10 H10 120.1
C10 C11 N1 122.5(8)
C10 C11 H11 118.7
N1 C11 H11 118.7
N2 C12 C17 127.9(7)
N2 C12 C13 113.4(7)
C17 C12 C13 118.7(7)
O1 C13 C14 122.9(8)
O1 C13 C12 116.8(7)
C14 C13 C12 120.2(7)
C13 C14 C15 120.9(8)
C13 C14 H14 119.5
C15 C14 H14 119.5
O2 C15 C14 123.5(8)
O2 C15 C16 117.0(7)
C14 C15 C16 119.5(7)
N3 C16 C17 127.7(7)
N3 C16 C15 112.9(6)
C17 C16 C15 119.3(7)
C16 C17 C12 121.3(7)
C16 C17 H17 119.3
C12 C17 H17 119.3
N2 C18 H18A 109.5
N2 C18 H18B 109.5
H18A C18 H18B 109.5
N2 C18 H18C 109.5
H18A C18 H18C 109.5
H18B C18 H18C 109.5
N3 C19 H19A 109.5
N3 C19 H19B 109.5
H19A C19 H19B 109.5
N3 C19 H19C 109.5
H19A C19 H19C 109.5
H19B C19 H19C 109.5
C21 C20 C25 115.1(7)
C21 C20 Pt2 129.8(6)
C25 C20 Pt2 115.1(6)
C22 C21 C20 121.0(8)
C22 C21 H21 119.5
C20 C21 H21 119.5
C23 C22 C21 121.2(9)
C23 C22 H22 119.4
C21 C22 H22 119.4
C24 C23 C22 119.9(9)
C24 C23 H23 120
C22 C23 H23 120
C23 C24 C25 118.4(8)
C23 C24 H24 120.8
C25 C24 H24 120.8
C24 C25 C20 124.2(8)
C24 C25 C26 121.5(7)
C20 C25 C26 114.2(7)
N4 C26 C27 121.1(7)
N4 C26 C25 112.5(6)
C27 C26 C25 126.4(7)
C26 C27 C28 118.7(7)
C26 C27 H27 120.6
C28 C27 H27 120.6
C27 C28 C29 120.4(7)
C27 C28 H28 119.8
C29 C28 H28 119.8
C30 C29 C28 118.4(8)
C30 C29 H29 120.8
C28 C29 H29 120.8
N4 C30 C29 121.4(7)
N4 C30 H30 119.3
C29 C30 H30 119.3
C32 C31 C36 117.0(7)
C32 C31 Pt3 128.9(7)
C36 C31 Pt3 114.0(7)
C31 C32 C33 121.7(10)
C31 C32 H32 119.1
C33 C32 H32 119.1
C32 C33 C34 120.2(9)
C32 C33 H33 119.9
C34 C33 H33 119.9
C35 C34 C33 118.1(8)
C35 C34 H34 120.9
C33 C34 H34 120.9
C34 C35 C36 121.6(10)
C34 C35 H35 119.2
C36 C35 H35 119.2
C35 C36 C31 121.1(9)
C35 C36 C37 124.6(10)
C31 C36 C37 114.3(7)
N5 C37 C38 119.2(9)
N5 C37 C36 113.2(8)
C38 C37 C36 127.6(8)
C39 C38 C37 120.7(8)
C39 C38 H38 119.6
C37 C38 H38 119.6
C38 C39 C40 120.3(9)
C38 C39 H39 119.8
C40 C39 H39 119.8
C41 C40 C39 117.5(9)
C41 C40 H40 121.2
C39 C40 H40 121.2
N5 C41 C40 122.6(8)
N5 C41 H41 118.7
C40 C41 H41 118.7
N6 C42 C47 126.4(7)
N6 C42 C43 113.8(7)
C47 C42 C43 119.6(7)
O3 C43 C44 123.5(8)
O3 C43 C42 117.3(7)
C44 C43 C42 119.2(7)
C43 C44 C45 120.7(8)
C43 C44 H44 119.6
C45 C44 H44 119.6
O4 C45 C44 122.4(8)
O4 C45 C46 116.5(7)
C44 C45 C46 121.1(7)
N7 C46 C47 126.6(8)
N7 C46 C45 114.4(6)
C47 C46 C45 119.0(7)
C42 C47 C46 120.2(8)
C42 C47 H47 119.9
C46 C47 H47 119.9
N6 C48 H48A 109.5
N6 C48 H48B 109.5
H48A C48 H48B 109.5
N6 C48 H48C 109.5
H48A C48 H48C 109.5
H48B C48 H48C 109.5
N7 C49 H49A 109.5
N7 C49 H49B 109.5
H49A C49 H49B 109.5
N7 C49 H49C 109.5
H49A C49 H49C 109.5
H49B C49 H49C 109.5
C51 C50 C55 117.5(8)
C51 C50 Pt4 129.7(6)
C55 C50 Pt4 112.6(7)
C50 C51 C52 122.3(8)
C50 C51 H51 118.9
C52 C51 H51 118.9
C53 C52 C51 119.0(9)
C53 C52 H52 120.5
C51 C52 H52 120.5
C54 C53 C52 120.6(8)
C54 C53 H53 119.7
C52 C53 H53 119.7
C53 C54 C55 119.4(8)
C53 C54 H54 120.3
C55 C54 H54 120.3
C50 C55 C54 121.1(8)
C50 C55 C56 117.2(8)
C54 C55 C56 121.7(8)
N8 C56 C57 119.2(9)
N8 C56 C55 112.5(7)
C57 C56 C55 127.7(8)
C58 C57 C56 119.1(8)
C58 C57 H57 120.5
C56 C57 H57 120.5
C57 C58 C59 121.1(8)
C57 C58 H58 119.5
C59 C58 H58 119.5
C58 C59 C60 117.4(9)
C58 C59 H59 121.3
C60 C59 H59 121.3
N8 C60 C59 122.1(8)
N8 C60 H60 118.9
C59 C60 H60 118.9

loop_
_geom_bond_atom_site_label_1
_geom_bond_atom_site_label_2
_geom_bond_distance
Pt1 N1 1.990(7)
Pt1 C1 2.001(7)
Pt1 N2 2.033(6)
Pt1 O1 2.092(5)
Pt2 C20 1.996(8)
Pt2 N4 2.008(6)
Pt2 N3 2.014(6)
Pt2 O2 2.106(5)
Pt3 N5 1.996(7)
Pt3 C31 2.006(7)
Pt3 N6 2.051(7)
Pt3 O3 2.090(5)
Pt4 C50 2.006(8)
Pt4 N8 2.007(7)
Pt4 N7 2.019(6)
Pt4 O4 2.095(5)
O1 C13 1.298(9)
O2 C15 1.272(9)
O3 C43 1.288(9)
O4 C45 1.289(9)
N1 C11 1.376(12)
N1 C7 1.381(10)
N2 C12 1.327(9)
N2 C18 1.461(10)
N3 C16 1.347(9)
N3 C19 1.440(9)
N4 C30 1.339(10)
N4 C26 1.364(9)
N5 C41 1.354(11)
N5 C37 1.357(10)
N6 C42 1.334(9)
N6 C48 1.437(10)
N7 C46 1.336(9)
N7 C49 1.451(10)
N8 C60 1.328(11)
N8 C56 1.379(10)
C1 C2 1.380(13)
C1 C6 1.390(11)
C2 C3 1.376(12)
C2 H2 0.95
C3 C4 1.386(14)
C3 H3 0.95
C4 C5 1.391(14)
C4 H4 0.95
C5 C6 1.404(11)
C5 H5 0.95
C6 C7 1.471(12)
C7 C8 1.378(12)
C8 C9 1.389(13)
C8 H8 0.95
C9 C10 1.399(12)
C9 H9 0.95
C10 C11 1.360(13)
C10 H10 0.95
C11 H11 0.95
C12 C17 1.400(11)
C12 C13 1.513(11)
C13 C14 1.384(10)
C14 C15 1.386(11)
C14 H14 0.95
C15 C16 1.523(11)
C16 C17 1.385(10)
C17 H17 0.95
C18 H18A 0.98
C18 H18B 0.98
C18 H18C 0.98
C19 H19A 0.98
C19 H19B 0.98
C19 H19C 0.98
C20 C21 1.393(11)
C20 C25 1.404(10)
C21 C22 1.391(12)
C21 H21 0.95
C22 C23 1.370(12)
C22 H22 0.95
C23 C24 1.366(12)
C23 H23 0.95
C24 C25 1.380(11)
C24 H24 0.95
C25 C26 1.492(10)
C26 C27 1.370(10)
C27 C28 1.374(11)
C27 H27 0.95
C28 C29 1.389(11)
C28 H28 0.95
C29 C30 1.376(10)
C29 H29 0.95
C30 H30 0.95
C31 C32 1.374(13)
C31 C36 1.411(13)
C32 C33 1.382(12)
C32 H32 0.95
C33 C34 1.421(14)
C33 H33 0.95
C34 C35 1.346(14)
C34 H34 0.95
C35 C36 1.386(12)
C35 H35 0.95
C36 C37 1.473(13)
C37 C38 1.408(13)
C38 C39 1.343(13)
C38 H38 0.95
C39 C40 1.395(12)
C39 H39 0.95
C40 C41 1.380(12)
C40 H40 0.95
C41 H41 0.95
C42 C47 1.400(11)
C42 C43 1.522(11)
C43 C44 1.382(10)
C44 C45 1.382(11)
C44 H44 0.95
C45 C46 1.497(11)
C46 C47 1.404(10)
C47 H47 0.95
C48 H48A 0.98
C48 H48B 0.98
C48 H48C 0.98
C49 H49A 0.98
C49 H49B 0.98
C49 H49C 0.98
C50 C51 1.376(12)
C50 C55 1.405(11)
C51 C52 1.403(12)
C51 H51 0.95
C52 C53 1.389(13)
C52 H52 0.95
C53 C54 1.376(13)
C53 H53 0.95
C54 C55 1.410(11)
C54 H54 0.95
C55 C56 1.432(12)
C56 C57 1.391(12)
C57 C58 1.384(13)
C57 H57 0.95
C58 C59 1.389(12)
C58 H58 0.95
C59 C60 1.390(11)
C59 H59 0.95
C60 H60 0.95
